data_1567488
loop_
_publ_author_name
'Ali, R.'
'Yashima, M.'

_publ_section_title
;
 Space group and crystal structure of the perovskite CaTiO3 from 296 to
 1720 K : ortho phase at 296 K
;
_journal_name_full 'Journal of Solid State Chemistry'
_journal_page_first 2867
_journal_page_last 2872
_journal_paper_doi 10.1016/j.jssc.2005.06.027
_journal_volume 178
_journal_year 2005
_chemical_formula_sum 'Ca O3 Ti'
_chemical_name_common CaTiO3
_chemical_name_mineral perovskite
_space_group_IT_number 62
_space_group_name_Hall '-P 2c 2ab'
_space_group_name_H-M_alt 'P b n m'
_cell_angle_alpha 90.000000
_cell_angle_beta 90.000000
_cell_angle_gamma 90.000000
_cell_formula_units_Z 4
_cell_length_a 5.3789(2)
_cell_length_b 5.4361(2)
_cell_length_c 7.6388(3)
_cell_volume 223.360(15)
_diffrn_ambient_pressure 100
_diffrn_ambient_temperature 298
_cod_data_source_file CaTiO3-ortho.cif
_cod_data_source_block CaTiO3-ortho
_cod_original_cell_volume 223.360
_cod_original_formula_sum 'Ca Ti O3'
_cod_database_code 1567488

loop_
_space_group_symop_id
_space_group_symop_operation_xyz
1 x,y,z
2 -x,-y,-z
3 x+1/2,-y+1/2,-z
4 -x+1/2,y+1/2,z
5 -x,-y,z+1/2
6 x,y,-z+1/2
7 -x+1/2,y+1/2,-z+1/2
8 x+1/2,-y+1/2,z+1/2

loop_
_atom_site_label
_atom_site_occupancy
_atom_site_fract_x
_atom_site_fract_y
_atom_site_fract_z
_atom_site_adp_type
_atom_site_B_iso_or_equiv
_atom_site_type_symbol
Ca 1.0 -0.0078(6) 0.0357(4) 0.250000 Biso 0.58(7) Ca
Ti 1.0 0.000000 0.500000 0.000000 Biso 0.34(9) Ti
O1 1.0 0.0736(4) 0.4828(4) 0.250000 Biso 0.53 O
O2 1.0 0.7113(3) 0.2893(3) 0.0375(2) Biso 0.51 O
